data_2214164
loop_
_publ_author_name
'B. Thimme Gowda'
'Jozef Ko\<z\'i\<sek'
'Miroslav Tokar\<c\'ik'
'Hartmut Fuess '

_publ_section_title
;
 Sodium <i>N</i>-bromo-4-fluorobenzenesulfonamidate sesquihydrate
;
_journal_coeditor_code DN2196
_journal_issue 7
_journal_name_full 'Acta Crystallographica Section E'
_journal_page_first m1958
_journal_page_last m1958
_journal_paper_doi 10.1107/S1600536807029261
_journal_volume 63
_journal_year 2007
_chemical_formula_iupac 'Na +, C6 H4 Br F N O2 S -, 1.5 H2 O'
_chemical_formula_moiety 'Na +, C6 H4 Br1 F1 N1 O2 S1, 1.5H2 O1'
_chemical_formula_sum 'C6 H7 Br F N Na O3.5 S'
_chemical_formula_weight 303.09
_chemical_name_systematic
;
Sodium N-bromo-4-fluorobenzenesulfonamidate sesquihydrate
;
_space_group_IT_number 15
_symmetry_cell_setting monoclinic
_symmetry_space_group_name_Hall '-C 2yc'
_symmetry_space_group_name_H-M 'C 1 2/c 1'
_atom_sites_solution_hydrogens geom
_atom_sites_solution_primary direct
_atom_sites_solution_secondary difmap
_audit_creation_method 'WinGX routine CIF_UPDATE'
_cell_angle_alpha 90
_cell_angle_beta 96.710(8)
_cell_angle_gamma 90
_cell_formula_units_Z 8
_cell_length_a 10.3985(8)
_cell_length_b 6.7027(4)
_cell_length_c 29.892(2)
_cell_measurement_temperature 299(2)
_cell_volume 2069.1(2)
_computing_cell_refinement
;
CrysAlis RED (Oxford Diffraction, 2006)
;
_computing_data_collection
;
CrysAlis CCD (Oxford Diffraction, 2006)
;
_computing_data_reduction
;
CrysAlis RED
;
_computing_molecular_graphics
;
ORTEP-3 (Farrugia, 1997) and DIAMOND (Brandenburg, 2002)
;
_computing_publication_material
;
SHELXL97, PLATON (Spek, 2003) and WinGX (Farrugia, 1999)
;
_computing_structure_refinement 'SHELXL97 (Sheldrick, 1997)'
_computing_structure_solution 'SHELXS97 (Sheldrick, 1997)'
_diffrn_ambient_temperature 299(2)
_diffrn_detector_area_resol_mean 8.4012
_diffrn_measured_fraction_theta_full 0.982
_diffrn_measured_fraction_theta_max 0.982
_diffrn_measurement_device '4-circle kappa geometry goniometer'
_diffrn_measurement_device_type 'Oxford Diffraction Xcalibur'
_diffrn_measurement_method
;
Rotation method data acquisition using \w and \f
;
_diffrn_radiation_monochromator graphite
_diffrn_radiation_source 'Enhance (Mo) X-ray Source'
_diffrn_radiation_type MoK\a
_diffrn_radiation_wavelength 0.71073
_diffrn_reflns_av_R_equivalents 0.0246
_diffrn_reflns_limit_h_max 12
_diffrn_reflns_limit_h_min -12
_diffrn_reflns_limit_k_max 7
_diffrn_reflns_limit_k_min -8
_diffrn_reflns_limit_l_max 36
_diffrn_reflns_limit_l_min -36
_diffrn_reflns_number 6114
_diffrn_reflns_theta_full 26.02
_diffrn_reflns_theta_max 26.02
_diffrn_reflns_theta_min 5.15
_diffrn_standards_decay_% 0.0
_diffrn_standards_interval_count 0
_diffrn_standards_interval_time 0
_diffrn_standards_number 0
_exptl_absorpt_coefficient_mu 4.217
_exptl_absorpt_correction_T_max 0.561
_exptl_absorpt_correction_T_min 0.187
_exptl_absorpt_correction_type analytical
_exptl_absorpt_process_details
;
(CrysAlis RED; Oxford Diffraction, 2006) using a multifaceted crystal
model (Clark & Reid, 1995)
;
_exptl_crystal_colour yellow
_exptl_crystal_density_diffrn 1.946
_exptl_crystal_density_method 'not measured'
_exptl_crystal_description plate
_exptl_crystal_F_000 1192
_exptl_crystal_size_max 0.44
_exptl_crystal_size_mid 0.34
_exptl_crystal_size_min 0.15
_refine_diff_density_max 0.598
_refine_diff_density_min -0.939
_refine_ls_extinction_method none
_refine_ls_goodness_of_fit_ref 1.041
_refine_ls_hydrogen_treatment mixed
_refine_ls_matrix_type full
_refine_ls_number_parameters 141
_refine_ls_number_reflns 2009
_refine_ls_number_restraints 4
_refine_ls_restrained_S_all 1.040
_refine_ls_R_factor_all 0.0785
_refine_ls_R_factor_gt 0.0701
_refine_ls_shift/su_max 0.001
_refine_ls_shift/su_mean 0.000
_refine_ls_structure_factor_coef Fsqd
_refine_ls_weighting_details 'calc w=1/[\s^2^(Fo^2^)+(0.021P)^2^+67.2P] where P=(Fo^2^+2Fc^2^)/3'
_refine_ls_weighting_scheme calc
_refine_ls_wR_factor_gt 0.1464
_refine_ls_wR_factor_ref 0.1508
_reflns_number_gt 1798
_reflns_number_total 2009
_reflns_threshold_expression I>2\s(I)
_cod_data_source_file dn2196.cif
_cod_data_source_block I
_cod_original_sg_symbol_H-M 'C 2/c'
_cod_original_formula_sum 'C6 H7 Br1 F1 N1 Na1 O3.5 S1'
_cod_database_code 2214164
_cod_database_fobs_code 2214164

loop_
_symmetry_equiv_pos_as_xyz
'x, y, z'
'-x, y, -z+1/2'
'x+1/2, y+1/2, z'
'-x+1/2, y+1/2, -z+1/2'
'-x, -y, -z'
'x, -y, z-1/2'
'-x+1/2, -y+1/2, -z'
'x+1/2, -y+1/2, z-1/2'

loop_
_atom_site_type_symbol
_atom_site_label
_atom_site_fract_x
_atom_site_fract_y
_atom_site_fract_z
_atom_site_U_iso_or_equiv
_atom_site_adp_type
_atom_site_calc_flag
_atom_site_refinement_flags
_atom_site_occupancy
C C1 0.4571(7) 0.5495(10) 0.3857(2) 0.0287(15) Uani d . 1
C C2 0.5860(10) 0.5823(15) 0.4020(3) 0.052(2) Uani d . 1
H H2 0.6509 0.5469 0.3846 0.062 Uiso calc R 1
C C3 0.6180(14) 0.6670(16) 0.4437(4) 0.070(3) Uani d . 1
H H3 0.704 0.6891 0.455 0.084 Uiso calc R 1
C C4 0.5215(18) 0.7165(16) 0.4674(4) 0.078(4) Uani d . 1
C C5 0.3931(16) 0.6915(18) 0.4527(3) 0.078(4) Uani d . 1
H H5 0.3296 0.7311 0.4703 0.093 Uiso calc R 1
C C6 0.3601(10) 0.6044(14) 0.4102(3) 0.051(2) Uani d . 1
H H6 0.2738 0.5846 0.399 0.061 Uiso calc R 1
N N1 0.5170(6) 0.2609(9) 0.3281(2) 0.0274(13) Uani d . 1
O O1 0.4650(4) 0.5891(8) 0.29942(16) 0.0280(11) Uani d . 1
O O2 0.2871(5) 0.4018(9) 0.32575(17) 0.0350(12) Uani d . 1
O O3W 0 0.4971(10) 0.25 0.0273(15) Uani d SD 1
H H31 0.000(8) 0.541(12) 0.2754(12) 0.033 Uiso d D 1
O O4W 0.2379(5) -0.0996(8) 0.28949(18) 0.0339(12) Uani d D 1
H H41 0.183(5) -0.158(12) 0.302(2) 0.041 Uiso d D 1
H H42 0.307(4) -0.102(13) 0.306(2) 0.041 Uiso d D 1
Na Na1 0.1560(3) 0.2298(4) 0.26819(9) 0.0285(6) Uani d . 1
S S1 0.42385(15) 0.4474(3) 0.33121(5) 0.0214(4) Uani d . 1
F F1 0.5471(12) 0.7988(13) 0.5096(2) 0.141(4) Uani d . 1
Br Br1 0.48476(9) 0.06776(13) 0.37091(3) 0.0481(3) Uani d . 1

loop_
_atom_site_aniso_label
_atom_site_aniso_U_11
_atom_site_aniso_U_22
_atom_site_aniso_U_33
_atom_site_aniso_U_12
_atom_site_aniso_U_13
_atom_site_aniso_U_23
C1 0.046(4) 0.018(3) 0.022(3) 0.006(3) 0.001(3) 0.001(3)
C2 0.059(6) 0.054(6) 0.037(5) -0.011(5) -0.016(4) 0.000(4)
C3 0.107(10) 0.041(6) 0.051(6) -0.006(6) -0.035(6) -0.006(5)
C4 0.150(13) 0.035(6) 0.040(6) -0.003(7) -0.025(7) -0.002(5)
C5 0.139(12) 0.064(7) 0.036(5) 0.024(8) 0.038(7) -0.003(5)
C6 0.067(6) 0.051(6) 0.039(5) 0.014(5) 0.020(4) 0.000(4)
N1 0.031(3) 0.021(3) 0.032(3) 0.010(3) 0.008(2) 0.004(2)
O1 0.027(2) 0.028(3) 0.029(2) 0.000(2) 0.0027(19) 0.009(2)
O2 0.022(2) 0.042(3) 0.040(3) -0.002(2) 0.001(2) 0.001(2)
O3W 0.038(4) 0.021(3) 0.023(3) 0 0.006(3) 0
O4W 0.020(2) 0.032(3) 0.050(3) 0.001(2) 0.007(2) 0.003(2)
Na1 0.0212(13) 0.0253(15) 0.0383(15) -0.0031(11) 0.0001(11) 0.0013(12)
S1 0.0207(8) 0.0201(8) 0.0230(8) -0.0002(6) 0.0006(6) 0.0019(6)
F1 0.275(13) 0.089(6) 0.045(4) 0.023(7) -0.039(5) -0.030(4)
Br1 0.0596(6) 0.0303(4) 0.0524(5) -0.0024(4) -0.0012(4) 0.0134(4)

loop_
_atom_type_symbol
_atom_type_description
_atom_type_scat_dispersion_real
_atom_type_scat_dispersion_imag
_atom_type_scat_source
C C 0.0033 0.0016 'International Tables Vol C Tables 4.2.6.8 and 6.1.1.4'
H H 0 0 'International Tables Vol C Tables 4.2.6.8 and 6.1.1.4'
N N 0.0061 0.0033 'International Tables Vol C Tables 4.2.6.8 and 6.1.1.4'
O O 0.0106 0.006 'International Tables Vol C Tables 4.2.6.8 and 6.1.1.4'
Na Na 0.0362 0.0249 'International Tables Vol C Tables 4.2.6.8 and 6.1.1.4'
S S 0.1246 0.1234 'International Tables Vol C Tables 4.2.6.8 and 6.1.1.4'
F F 0.0171 0.0103 'International Tables Vol C Tables 4.2.6.8 and 6.1.1.4'
Br Br -0.2901 2.4595 'International Tables Vol C Tables 4.2.6.8 and 6.1.1.4'

loop_
_geom_angle_atom_site_label_1
_geom_angle_atom_site_label_2
_geom_angle_atom_site_label_3
_geom_angle_site_symmetry_1
_geom_angle_site_symmetry_3
_geom_angle
C6 C1 C2 . . 120.9(8)
C6 C1 S1 . . 121.5(7)
C2 C1 S1 . . 117.5(6)
C3 C2 C1 . . 120.3(11)
C3 C2 H2 . . 119.9
C1 C2 H2 . . 119.9
C4 C3 C2 . . 117.8(11)
C4 C3 H3 . . 121.1
C2 C3 H3 . . 121.1
C3 C4 C5 . . 124.3(10)
C3 C4 F1 . . 120.7(14)
C5 C4 F1 . . 115.0(15)
C4 C5 C6 . . 118.0(11)
C4 C5 H5 . . 121
C6 C5 H5 . . 121
C1 C6 C5 . . 118.6(10)
C1 C6 H6 . . 120.7
C5 C6 H6 . . 120.7
S1 N1 Br1 . . 110.0(3)
S1 O1 Na1 . 4 129.4(3)
S1 O1 Na1 . 3 144.2(3)
Na1 O1 Na1 4 3 84.22(17)
S1 O2 Na1 . . 131.4(3)
Na1 O3W Na1 2 . 85.3(3)
Na1 O3W H31 2 . 114(6)
Na1 O3W H31 . . 97(6)
Na1 O4W Na1 . 4_545 114.6(2)
Na1 O4W H41 . . 108(6)
Na1 O4W H41 4_545 . 120(6)
Na1 O4W H42 . . 116(6)
Na1 O4W H42 4_545 . 88(6)
H41 O4W H42 . . 109(3)
O2 Na1 O4W . . 95.6(2)
O2 Na1 O3W . . 96.66(19)
O4W Na1 O3W . . 158.9(2)
O2 Na1 O4W . 4 90.9(2)
O4W Na1 O4W . 4 116.02(17)
O3W Na1 O4W . 4 80.89(16)
O2 Na1 O1 . 4_545 170.9(2)
O4W Na1 O1 . 4_545 89.8(2)
O3W Na1 O1 . 4_545 80.45(17)
O4W Na1 O1 4 4_545 80.09(19)
O2 Na1 O1 . 3_445 109.3(2)
O4W Na1 O1 . 3_445 80.03(18)
O3W Na1 O1 . 3_445 79.74(16)
O4W Na1 O1 4 3_445 153.4(2)
O1 Na1 O1 4_545 3_445 78.8(2)
O2 Na1 Na1 . 2 134.46(17)
O4W Na1 Na1 . 2 112.85(14)
O3W Na1 Na1 . 2 47.37(13)
O4W Na1 Na1 4 2 106.01(17)
O1 Na1 Na1 4_545 2 48.35(13)
O1 Na1 Na1 3_445 2 47.43(13)
O2 Na1 Na1 . 4_545 109.86(17)
O4W Na1 Na1 . 4_545 32.82(13)
O3W Na1 Na1 . 4_545 150.46(15)
O4W Na1 Na1 4 4_545 85.78(17)
O1 Na1 Na1 4_545 4_545 71.32(14)
O1 Na1 Na1 3_445 4_545 102.55(14)
Na1 Na1 Na1 2 4_545 113.24(9)
O2 Na1 Na1 . 4 62.71(15)
O4W Na1 Na1 . 4 130.67(17)
O3W Na1 Na1 . 4 70.39(11)
O4W Na1 Na1 4 4 32.63(14)
O1 Na1 Na1 4_545 4 108.21(17)
O1 Na1 Na1 3_445 4 147.25(16)
Na1 Na1 Na1 2 4 113.24(9)
Na1 Na1 Na1 4_545 4 110.02(12)
O2 Na1 H31 . . 82.2(12)
O4W Na1 H31 . . 152.8(15)
O3W Na1 H31 . . 17.7(8)
O4W Na1 H31 4 . 91.2(16)
O1 Na1 H31 4_545 . 96.3(11)
O1 Na1 H31 3_445 . 75.3(18)
Na1 Na1 H31 2 . 56.2(15)
Na1 Na1 H31 4_545 . 167.6(10)
Na1 Na1 H31 4 . 72.2(18)
O1 S1 O2 . . 115.4(3)
O1 S1 N1 . . 104.4(3)
O2 S1 N1 . . 115.2(3)
O1 S1 C1 . . 108.2(3)
O2 S1 C1 . . 105.7(3)
N1 S1 C1 . . 107.7(3)

loop_
_geom_bond_atom_site_label_1
_geom_bond_atom_site_label_2
_geom_bond_site_symmetry_2
_geom_bond_distance
C1 C6 . 1.365(11)
C1 C2 . 1.388(12)
C1 S1 . 1.764(7)
C2 C3 . 1.374(13)
C2 H2 . 0.93
C3 C4 . 1.338(19)
C3 H3 . 0.93
C4 C5 . 1.366(19)
C4 F1 . 1.373(12)
C5 C6 . 1.402(14)
C5 H5 . 0.93
C6 H6 . 0.93
N1 S1 . 1.591(6)
N1 Br1 . 1.879(6)
O1 S1 . 1.444(5)
O1 Na1 4 2.442(5)
O1 Na1 3 2.478(5)
O2 S1 . 1.445(5)
O2 Na1 . 2.367(6)
O3W Na1 . 2.435(6)
O3W H31 . 0.81(5)
O4W Na1 . 2.425(6)
O4W H41 . 0.82(5)
O4W H42 . 0.82(5)
Na1 O4W 4 2.438(6)
Na1 Na1 2 3.299(5)
Na1 Na1 4 4.091(3)
Na1 H31 . 2.66(8)

loop_
_geom_hbond_atom_site_label_D
_geom_hbond_atom_site_label_H
_geom_hbond_atom_site_label_A
_geom_hbond_site_symmetry_A
_geom_hbond_distance_DH
_geom_hbond_distance_HA
_geom_hbond_distance_DA
_geom_hbond_angle_DHA
O3W H31 N1 3_455 0.81(5) 2.15(4) 2.916(7) 157(8)
O4W H41 N1 3_445 0.82(5) 2.05(3) 2.846(8) 165(8)

loop_
_geom_torsion_atom_site_label_1
_geom_torsion_atom_site_label_2
_geom_torsion_atom_site_label_3
_geom_torsion_atom_site_label_4
_geom_torsion_site_symmetry_1
_geom_torsion_site_symmetry_4
_geom_torsion
C6 C1 C2 C3 . . 1.5(14)
S1 C1 C2 C3 . . 178.1(8)
C1 C2 C3 C4 . . -0.3(16)
C2 C3 C4 C5 . . -1.1(18)
C2 C3 C4 F1 . . 179.0(10)
C3 C4 C5 C6 . . 1.4(18)
F1 C4 C5 C6 . . -178.7(9)
C2 C1 C6 C5 . . -1.2(13)
S1 C1 C6 C5 . . -177.6(8)
C4 C5 C6 C1 . . -0.2(16)
S1 O2 Na1 O4W . . 73.4(5)
S1 O2 Na1 O3W . . -123.8(4)
S1 O2 Na1 O1 . 3_445 154.8(4)
S1 O2 Na1 Na1 . 2 -156.5(3)
S1 O2 Na1 Na1 . 4_545 43.0(5)
Na1 O4W Na1 O2 4_545 . -118.5(2)
Na1 O4W Na1 O3W 4_545 . 116.1(5)
Na1 O4W Na1 O4W 4_545 4 -24.8(2)
Na1 O4W Na1 O1 4_545 4_545 54.1(2)
Na1 O4W Na1 O1 4_545 3_445 132.8(3)
Na1 O4W Na1 Na1 4_545 2 97.9(2)
Na1 O4W Na1 Na1 4_545 4 -60.1(3)
Na1 O3W Na1 O2 2 . -148.33(19)
Na1 O3W Na1 O4W 2 . -23.1(5)
Na1 O3W Na1 O4W 2 4 121.82(17)
Na1 O3W Na1 O1 2 4_545 40.44(13)
Na1 O3W Na1 O1 2 3_445 -39.84(12)
Na1 O3W Na1 Na1 2 4_545 57.5(2)
Na1 O3W Na1 Na1 2 4 153.79(13)
Na1 O1 S1 O2 4 . -9.1(5)
Na1 O1 S1 O2 3 . -165.6(5)
Na1 O1 S1 N1 4 . 118.3(4)
Na1 O1 S1 N1 3 . -38.2(6)
Na1 O1 S1 C1 4 . -127.2(4)
Na1 O1 S1 C1 3 . 76.3(6)
Na1 O2 S1 O1 . . 68.3(5)
Na1 O2 S1 N1 . . -53.5(5)
Na1 O2 S1 C1 . . -172.3(4)
Br1 N1 S1 O1 . . 175.7(3)
Br1 N1 S1 O2 . . -56.8(4)
Br1 N1 S1 C1 . . 60.9(4)
C6 C1 S1 O1 . . 112.3(7)
C2 C1 S1 O1 . . -64.2(7)
C6 C1 S1 O2 . . -11.8(8)
C2 C1 S1 O2 . . 171.7(7)
C6 C1 S1 N1 . . -135.4(7)
C2 C1 S1 N1 . . 48.1(7)
